data_2021575
loop_
_publ_author_name
'Santiago de Oliveira, Yara'
'Saraiva Costa, Wendell'
'Ferreira Borges, Poliana'
'Silmara Alves de Santana, Maria'
'Ayala, Alejandro Pedro'

_publ_section_title
;
 The design of novel metronidazole benzoate structures: exploring
 stoichiometric diversity
;
_journal_coeditor_code JX3032
_journal_issue 5
_journal_name_full 'Acta Crystallographica Section C'
_journal_page_first
;
;
_journal_paper_doi 10.1107/S2053229619003838
_journal_volume 75
_journal_year 2019
_chemical_formula_iupac '2C13 H13 N3 O4, C4 H4 O4'
_chemical_formula_moiety '2(C13 H13 N3 O4), C4 H4 O4'
_chemical_formula_sum 'C30 H30 N6 O12'
_chemical_formula_weight 666.60
_chemical_name_common
;
Benzoylmetronidazole--fumaric acid (2/1)
;
_chemical_name_systematic
;
2-(2-Methyl-5-nitro-1<i>H</i>-imidazol-1-yl)ethyl benzoate--fumaric acid (2/1)
;
_space_group_crystal_system monoclinic
_space_group_IT_number 14
_space_group_name_Hall '-P 2ybc'
_space_group_name_H-M_alt 'P 1 21/c 1'
_symmetry_space_group_name_Hall '-P 2ybc'
_symmetry_space_group_name_H-M 'P 1 21/c 1'
_atom_sites_solution_hydrogens mixed
_atom_sites_solution_primary dual
_audit_creation_method
;
Olex2 1.2
(compiled 2018.05.29 svn.r3508 for OlexSys, GUI svn.r5506)
;
_cell_angle_alpha 90
_cell_angle_beta 102.419(2)
_cell_angle_gamma 90
_cell_formula_units_Z 2
_cell_length_a 9.0358(5)
_cell_length_b 26.6419(14)
_cell_length_c 6.8796(3)
_cell_measurement_reflns_used 9988
_cell_measurement_temperature 300(2)
_cell_measurement_theta_max 28.90
_cell_measurement_theta_min 2.31
_cell_volume 1617.38(14)
_computing_cell_refinement
;
SAINT (Bruker, 2016)
;
_computing_data_collection
;
APEX3 (Bruker, 2012)
;
_computing_data_reduction
;
SAINT (Bruker, 2016)
;
_computing_molecular_graphics
;
OLEX2 (Dolomanov <i>et al.</i>,  2009),
<i>MERCURY</i> (Version 3.10; Macrae <i>et al.</i>,  2008) and
<i>VEGA</i> (Pedretti <i>et al.</i>, 2004)
;
_computing_publication_material
;
OLEX2 (Dolomanov <i>et al.</i>,  2009)
;
_computing_structure_refinement
;
SHELXL2018 (Sheldrick, 2015b)
;
_computing_structure_solution
;
SHELXT2014 (Sheldrick, 2015a)
;
_diffrn_ambient_temperature 300
_diffrn_measured_fraction_theta_full 0.997
_diffrn_measured_fraction_theta_max 0.996
_diffrn_measurement_device_type 'Bruker APEXII CCD'
_diffrn_measurement_method '\f and \w scans'
_diffrn_radiation_type MoK\a
_diffrn_radiation_wavelength 0.71073
_diffrn_reflns_av_R_equivalents 0.0658
_diffrn_reflns_av_unetI/netI 0.0313
_diffrn_reflns_limit_h_max 11
_diffrn_reflns_limit_h_min -11
_diffrn_reflns_limit_k_max 34
_diffrn_reflns_limit_k_min -34
_diffrn_reflns_limit_l_max 8
_diffrn_reflns_limit_l_min -8
_diffrn_reflns_number 46849
_diffrn_reflns_theta_full 25.242
_diffrn_reflns_theta_max 27.528
_diffrn_reflns_theta_min 2.769
_diffrn_standards_number 0
_exptl_absorpt_coefficient_mu 0.108
_exptl_absorpt_correction_T_max 0.7456
_exptl_absorpt_correction_T_min 0.6196
_exptl_absorpt_correction_type multi-scan
_exptl_absorpt_process_details
;
(SADABS; Bruker, 2016)
;
_exptl_crystal_colour 'clear light colourless'
_exptl_crystal_density_diffrn 1.369
_exptl_crystal_density_method 'not measured'
_exptl_crystal_description prism
_exptl_crystal_F_000 696
_exptl_crystal_size_max 0.632
_exptl_crystal_size_mid 0.172
_exptl_crystal_size_min 0.168
_refine_diff_density_max 0.388
_refine_diff_density_min -0.334
_refine_ls_extinction_coef 0.018(3)
_refine_ls_extinction_expression Fc^*^=kFc[1+0.001xFc^2^\l^3^/sin(2\q)]^-1/4^
_refine_ls_extinction_method
;
SHELXL2018 (Sheldrick, 2015b)
;
_refine_ls_goodness_of_fit_ref 1.046
_refine_ls_hydrogen_treatment mixed
_refine_ls_matrix_type full
_refine_ls_number_parameters 267
_refine_ls_number_reflns 3705
_refine_ls_number_restraints 0
_refine_ls_restrained_S_all 1.046
_refine_ls_R_factor_all 0.0752
_refine_ls_R_factor_gt 0.0514
_refine_ls_shift/su_max 0.000
_refine_ls_shift/su_mean 0.000
_refine_ls_structure_factor_coef Fsqd
_refine_ls_weighting_details 'w=1/[\s^2^(Fo^2^)+(0.0568P)^2^+0.5999P] where P=(Fo^2^+2Fc^2^)/3'
_refine_ls_weighting_scheme calc
_refine_ls_wR_factor_gt 0.1298
_refine_ls_wR_factor_ref 0.1507
_reflns_number_gt 2625
_reflns_number_total 3705
_reflns_threshold_expression 'I > 2\s(I)'
_cod_data_source_file jx3032sup1.cif
_cod_data_source_block bzmdfma
_cod_depositor_comments
;

2019-10-01
Z value and formula fixed to values more according to usual
chemical conventions.                 miguel
;
_cod_original_formula_sum 'C15 H15 N3 O6'
_cod_original_formula_weight 333.30
_cod_original_formula_moiety 'C13 H13 N3 O4, 0.5(C4 H4 O4)'
_cod_original_formula_iupac 'C13 H13 N3 O4, 0.5C4 H4 O4'
_cod_original_formula_units_Z 4
_cod_database_code 2021575
_shelx_space_group_comment
;
The symmetry employed for this shelxl refinement is uniquely defined
by the following loop, which should always be used as a source of
symmetry information in preference to the above space-group names.
They are only intended as comments.
;
_shelx_estimated_absorpt_t_min 0.935
_shelx_estimated_absorpt_t_max 0.982

loop_
_space_group_symop_operation_xyz
'x, y, z'
'-x, y+1/2, -z+1/2'
'-x, -y, -z'
'x, -y-1/2, z-1/2'

loop_
_atom_site_type_symbol
_atom_site_label
_atom_site_fract_x
_atom_site_fract_y
_atom_site_fract_z
_atom_site_U_iso_or_equiv
_atom_site_adp_type
_atom_site_calc_flag
_atom_site_occupancy
O O1 0.8887(3) 0.59652(9) 0.3299(4) 0.1261(9) Uani d 1
O O2 0.9417(2) 0.62892(9) 0.6242(4) 0.1134(8) Uani d 1
O O3 0.55707(16) 0.70919(5) 0.7641(2) 0.0614(4) Uani d 1
O O4 0.6408(2) 0.78808(6) 0.7663(3) 0.0818(5) Uani d 1
N N1 0.64502(18) 0.60717(6) 0.6676(2) 0.0535(4) Uani d 1
N N2 0.4807(2) 0.56134(6) 0.4570(3) 0.0640(5) Uani d 1
N N3 0.8562(3) 0.60697(8) 0.4893(4) 0.0820(6) Uani d 1
C C1 0.5053(2) 0.58656(7) 0.6269(3) 0.0574(5) Uani d 1
C C2 0.6064(3) 0.56549(8) 0.3829(4) 0.0649(6) Uani d 1
H H2 0.620(3) 0.5508(9) 0.262(4) 0.078(7) Uiso d 1
C C3 0.7094(2) 0.59375(7) 0.5099(3) 0.0575(5) Uani d 1
C C4 0.3945(3) 0.59055(10) 0.7556(4) 0.0838(7) Uani d 1
H H4A 0.417788 0.566096 0.860183 0.126 Uiso calc 1
H H4B 0.294408 0.584567 0.677807 0.126 Uiso calc 1
H H4C 0.399275 0.623576 0.812368 0.126 Uiso calc 1
C C5 0.7116(3) 0.63718(9) 0.8440(3) 0.0633(5) Uani d 1
H H5A 0.650(3) 0.6299(9) 0.940(4) 0.069(6) Uiso d 1
H H5B 0.815(3) 0.6255(9) 0.896(3) 0.073(7) Uiso d 1
C C6 0.7118(2) 0.69224(9) 0.7997(4) 0.0651(6) Uani d 1
H H6A 0.766(3) 0.7091(9) 0.907(4) 0.073(7) Uiso d 1
H H6B 0.751(3) 0.6996(9) 0.672(4) 0.075(7) Uiso d 1
C C7 0.5365(2) 0.75911(8) 0.7537(3) 0.0564(5) Uani d 1
C C8 0.3754(2) 0.77333(7) 0.7313(3) 0.0540(5) Uani d 1
C C9 0.2606(3) 0.73811(9) 0.7113(3) 0.0605(5) Uani d 1
H H9 0.287(3) 0.7036(10) 0.710(4) 0.082(8) Uiso d 1
C C10 0.1132(3) 0.75312(10) 0.6989(4) 0.0725(6) Uani d 1
H H10 0.031(3) 0.7287(10) 0.685(4) 0.092(8) Uiso d 1
C C11 0.0794(3) 0.80314(11) 0.7083(4) 0.0807(7) Uani d 1
H H11 -0.026(3) 0.8135(10) 0.702(4) 0.087(8) Uiso d 1
C C12 0.1916(4) 0.83847(11) 0.7265(4) 0.0856(8) Uani d 1
H H12 0.163(3) 0.8738(12) 0.734(4) 0.101(9) Uiso d 1
C C13 0.3391(3) 0.82380(9) 0.7366(4) 0.0717(6) Uani d 1
H H13 0.421(3) 0.8472(11) 0.743(4) 0.094(9) Uiso d 1
O O1' 0.21422(19) 0.52552(7) 0.2699(3) 0.0859(6) Uani d 1
H H1' 0.317(4) 0.5368(13) 0.342(5) 0.121(11) Uiso d 1
O O2' 0.32943(17) 0.49184(7) 0.0484(3) 0.0836(5) Uani d 1
C C1' 0.2163(2) 0.50351(7) 0.1006(3) 0.0578(5) Uani d 1
C C2' 0.0625(2) 0.49372(8) -0.0245(4) 0.0629(5) Uani d 1
H H2' 0.055(3) 0.4785(11) -0.152(5) 0.102(9) Uiso d 1

loop_
_atom_site_aniso_label
_atom_site_aniso_U_11
_atom_site_aniso_U_22
_atom_site_aniso_U_33
_atom_site_aniso_U_12
_atom_site_aniso_U_13
_atom_site_aniso_U_23
O1 0.1359(19) 0.1154(17) 0.157(2) -0.0397(14) 0.0970(17) -0.0559(15)
O2 0.0673(12) 0.1338(18) 0.1422(19) -0.0313(12) 0.0291(12) -0.0469(15)
O3 0.0542(8) 0.0556(8) 0.0704(9) -0.0035(6) 0.0045(6) -0.0106(6)
O4 0.0761(11) 0.0657(10) 0.1059(13) -0.0188(8) 0.0246(9) -0.0086(9)
N1 0.0530(9) 0.0500(9) 0.0554(9) -0.0022(7) 0.0070(7) -0.0012(7)
N2 0.0587(11) 0.0481(9) 0.0776(12) -0.0030(7) -0.0020(9) 0.0004(8)
N3 0.0767(14) 0.0666(12) 0.1122(17) -0.0152(10) 0.0416(13) -0.0255(11)
C1 0.0508(11) 0.0476(10) 0.0712(13) -0.0010(8) 0.0070(9) 0.0084(9)
C2 0.0772(15) 0.0472(11) 0.0676(13) -0.0024(10) 0.0094(11) -0.0061(9)
C3 0.0590(12) 0.0471(10) 0.0667(12) -0.0040(8) 0.0147(9) -0.0041(9)
C4 0.0685(15) 0.0803(16) 0.109(2) -0.0047(12) 0.0329(14) 0.0080(14)
C5 0.0616(13) 0.0701(14) 0.0529(11) 0.0021(10) 0.0008(10) -0.0056(10)
C6 0.0532(12) 0.0675(13) 0.0686(14) -0.0051(10) 0.0000(10) -0.0185(11)
C7 0.0679(13) 0.0558(11) 0.0450(10) -0.0084(9) 0.0112(9) -0.0079(8)
C8 0.0648(12) 0.0562(11) 0.0385(9) -0.0020(9) 0.0058(8) -0.0047(8)
C9 0.0643(13) 0.0598(13) 0.0535(11) -0.0015(10) 0.0042(9) -0.0051(9)
C10 0.0626(14) 0.0813(16) 0.0685(14) -0.0029(12) 0.0027(11) -0.0098(12)
C11 0.0717(17) 0.0923(19) 0.0706(15) 0.0176(15) -0.0017(12) -0.0112(13)
C12 0.092(2) 0.0672(16) 0.0907(18) 0.0186(14) 0.0038(14) -0.0066(13)
C13 0.0855(17) 0.0556(13) 0.0709(14) -0.0021(12) 0.0099(12) -0.0047(10)
O1' 0.0529(10) 0.0983(13) 0.1000(13) -0.0022(8) 0.0019(8) -0.0331(10)
O2' 0.0461(9) 0.1114(14) 0.0934(12) 0.0015(8) 0.0152(8) -0.0062(10)
C1' 0.0497(11) 0.0496(11) 0.0720(13) -0.0020(8) 0.0085(9) -0.0015(9)
C2' 0.0479(11) 0.0601(12) 0.0785(14) -0.0023(9) 0.0083(10) -0.0123(10)

loop_
_atom_type_symbol
_atom_type_description
_atom_type_scat_dispersion_real
_atom_type_scat_dispersion_imag
_atom_type_scat_source
C C 0.0033 0.0016 'International Tables Vol C Tables 4.2.6.8 and 6.1.1.4'
H H 0.0000 0.0000 'International Tables Vol C Tables 4.2.6.8 and 6.1.1.4'
N N 0.0061 0.0033 'International Tables Vol C Tables 4.2.6.8 and 6.1.1.4'
O O 0.0106 0.0060 'International Tables Vol C Tables 4.2.6.8 and 6.1.1.4'

loop_
_geom_angle_atom_site_label_1
_geom_angle_atom_site_label_2
_geom_angle_atom_site_label_3
_geom_angle_site_symmetry_1
_geom_angle
C7 O3 C6 . 115.97(16)
C1 N1 C3 . 105.33(17)
C1 N1 C5 . 126.25(19)
C3 N1 C5 . 128.42(18)
C1 N2 C2 . 107.32(18)
O1 N3 C3 . 116.4(2)
O2 N3 O1 . 123.6(2)
O2 N3 C3 . 119.9(2)
N1 C1 C4 . 124.8(2)
N2 C1 N1 . 111.17(19)
N2 C1 C4 . 124.0(2)
N2 C2 H2 . 125.0(15)
N2 C2 C3 . 108.6(2)
C3 C2 H2 . 126.4(15)
N1 C3 N3 . 125.29(19)
C2 C3 N1 . 107.59(19)
C2 C3 N3 . 127.1(2)
C1 C4 H4A . 109.5
C1 C4 H4B . 109.5
C1 C4 H4C . 109.5
H4A C4 H4B . 109.5
H4A C4 H4C . 109.5
H4B C4 H4C . 109.5
N1 C5 H5A . 105.1(14)
N1 C5 H5B . 108.7(14)
N1 C5 C6 . 112.52(18)
H5A C5 H5B . 109.2(19)
C6 C5 H5A . 111.0(14)
C6 C5 H5B . 110.2(14)
O3 C6 C5 . 107.36(19)
O3 C6 H6A . 108.5(15)
O3 C6 H6B . 107.2(14)
C5 C6 H6A . 110.0(15)
C5 C6 H6B . 112.0(13)
H6A C6 H6B . 112(2)
O3 C7 C8 . 112.38(17)
O4 C7 O3 . 122.2(2)
O4 C7 C8 . 125.4(2)
C9 C8 C7 . 122.44(19)
C9 C8 C13 . 118.9(2)
C13 C8 C7 . 118.6(2)
C8 C9 H9 . 118.1(16)
C10 C9 C8 . 120.3(2)
C10 C9 H9 . 121.5(16)
C9 C10 H10 . 121.3(16)
C11 C10 C9 . 120.1(3)
C11 C10 H10 . 118.5(16)
C10 C11 H11 . 119.7(16)
C12 C11 C10 . 120.3(3)
C12 C11 H11 . 120.0(16)
C11 C12 H12 . 117.6(17)
C11 C12 C13 . 120.0(3)
C13 C12 H12 . 122.4(17)
C8 C13 H13 . 116.6(17)
C12 C13 C8 . 120.4(2)
C12 C13 H13 . 123.0(17)
C1' O1' H1' . 112.7(19)
O1' C1' C2' . 113.71(19)
O2' C1' O1' . 124.1(2)
O2' C1' C2' . 122.2(2)
C1' C2' H2' . 118.3(17)
C2' C2' C1' 3_565 124.3(3)
C2' C2' H2' 3_565 117.3(17)

loop_
_geom_bond_atom_site_label_1
_geom_bond_atom_site_label_2
_geom_bond_site_symmetry_2
_geom_bond_distance
O1 N3 . 1.227(3)
O2 N3 . 1.221(3)
O3 C6 . 1.439(3)
O3 C7 . 1.343(2)
O4 C7 . 1.206(2)
N1 C1 . 1.350(3)
N1 C3 . 1.384(3)
N1 C5 . 1.469(3)
N2 C1 . 1.325(3)
N2 C2 . 1.346(3)
N3 C3 . 1.408(3)
C1 C4 . 1.475(3)
C2 H2 . 0.95(2)
C2 C3 . 1.359(3)
C4 H4A . 0.9600
C4 H4B . 0.9600
C4 H4C . 0.9600
C5 H5A . 0.97(2)
C5 H5B . 0.98(3)
C5 C6 . 1.498(3)
C6 H6A . 0.91(3)
C6 H6B . 1.03(3)
C7 C8 . 1.480(3)
C8 C9 . 1.383(3)
C8 C13 . 1.386(3)
C9 H9 . 0.95(3)
C9 C10 . 1.375(3)
C10 H10 . 0.98(3)
C10 C11 . 1.372(4)
C11 H11 . 0.98(3)
C11 C12 . 1.369(4)
C12 H12 . 0.98(3)
C12 C13 . 1.376(4)
C13 H13 . 0.96(3)
O1' H1' . 1.00(4)
O1' C1' . 1.308(3)
O2' C1' . 1.195(2)
C1' C2' . 1.492(3)
C2' C2' 3_565 1.290(4)
C2' H2' . 0.96(3)

_cod_database_fobs_code 2021575
